data_7714007
loop_
_publ_author_name
'Maekawa, Masahiko'
'Hayashi, Terumasa'
'Sugimoto, Kunihisa'
'Okubo, Takashi'
'Kuroda-Sowa, T.'

_publ_section_title
;
 Structural diversity of copper(I) ethylene complexes with
 2,4-bis(2-pyridyl)pyrimidine directed by anions
;
_journal_name_full 'Dalton Transactions'
_journal_paper_doi 10.1039/D3DT02618C
_journal_year 2023
_chemical_formula_moiety 'C18 H18 Cu2 N4, 2(Cl O4)'
_chemical_formula_sum 'C18 H18 Cl2 Cu2 N4 O8'
_chemical_formula_weight 616.34
_space_group_crystal_system monoclinic
_space_group_IT_number 14
_space_group_name_Hall '-P 2ybc'
_space_group_name_H-M_alt 'P 1 21/c 1'
_atom_sites_solution_hydrogens difmap
_audit_creation_date 2023-03-11
_audit_creation_method
;
Olex2 1.5
(compiled 2022.04.07 svn.rca3783a0 for OlexSys, GUI svn.r6498)
;
_audit_update_record
;
2023-06-04 deposited with the CCDC.	2023-09-22 downloaded from the CCDC.
;
_cell_angle_alpha 90
_cell_angle_beta 109.276(3)
_cell_angle_gamma 90
_cell_formula_units_Z 4
_cell_length_a 11.3225(3)
_cell_length_b 13.0447(4)
_cell_length_c 15.7577(5)
_cell_measurement_reflns_used 11404
_cell_measurement_temperature 100.15
_cell_measurement_theta_max 31.64
_cell_measurement_theta_min 3.79
_cell_volume 2196.92(12)
_computing_molecular_graphics 'Olex2 1.5 (Dolomanov et al., 2009)'
_computing_publication_material 'Olex2 1.5 (Dolomanov et al., 2009)'
_computing_structure_refinement 'SHELXL 2018/3 (Sheldrick, 2015)'
_diffrn_ambient_temperature 100.15
_diffrn_measured_fraction_theta_full 0.996
_diffrn_measured_fraction_theta_max 0.908
_diffrn_measurement_device_type 'Rigaku XtaLAB PRO'
_diffrn_radiation_type MoK\a
_diffrn_radiation_wavelength 0.71073
_diffrn_reflns_av_R_equivalents 0.0640
_diffrn_reflns_av_unetI/netI 0.0524
_diffrn_reflns_Laue_measured_fraction_full 0.996
_diffrn_reflns_Laue_measured_fraction_max 0.908
_diffrn_reflns_limit_h_max 16
_diffrn_reflns_limit_h_min -16
_diffrn_reflns_limit_k_max 18
_diffrn_reflns_limit_k_min -15
_diffrn_reflns_limit_l_max 22
_diffrn_reflns_limit_l_min -21
_diffrn_reflns_number 26013
_diffrn_reflns_point_group_measured_fraction_full 0.996
_diffrn_reflns_point_group_measured_fraction_max 0.908
_diffrn_reflns_theta_full 25.242
_diffrn_reflns_theta_max 31.433
_diffrn_reflns_theta_min 3.110
_exptl_absorpt_coefficient_mu 2.235
_exptl_absorpt_correction_T_max 0.512
_exptl_absorpt_correction_T_min 0.406
_exptl_absorpt_correction_type multi-scan
_exptl_crystal_colour yellow
_exptl_crystal_colour_primary yellow
_exptl_crystal_density_diffrn 1.863
_exptl_crystal_description prism
_exptl_crystal_F_000 1240
_exptl_crystal_size_max 0.3
_exptl_crystal_size_mid 0.3
_exptl_crystal_size_min 0.3
_refine_diff_density_max 1.382
_refine_diff_density_min -1.076
_refine_diff_density_rms 0.136
_refine_ls_extinction_method none
_refine_ls_goodness_of_fit_ref 1.072
_refine_ls_hydrogen_treatment refall
_refine_ls_matrix_type full
_refine_ls_number_parameters 379
_refine_ls_number_reflns 6603
_refine_ls_number_restraints 0
_refine_ls_restrained_S_all 1.072
_refine_ls_R_factor_all 0.0462
_refine_ls_R_factor_gt 0.0381
_refine_ls_shift/su_max 0.002
_refine_ls_shift/su_mean 0.000
_refine_ls_structure_factor_coef Fsqd
_refine_ls_weighting_details 'w=1/[\s^2^(Fo^2^)+(0.0591P)^2^+0.8142P] where P=(Fo^2^+2Fc^2^)/3'
_refine_ls_weighting_scheme calc
_refine_ls_wR_factor_gt 0.1009
_refine_ls_wR_factor_ref 0.1080
_reflns_Friedel_coverage 0.000
_reflns_number_gt 5613
_reflns_number_total 6603
_reflns_threshold_expression 'I > 2\s(I)'
_cod_data_source_file d3dt02618c2.cif
_cod_data_source_block 1-cu-bpprd-c2h4-clo4
_cod_original_cell_volume 2196.91(12)
_cod_database_code 7714007
_shelx_shelxl_version_number 2018/3
_shelx_space_group_comment
;
The symmetry employed for this shelxl refinement is uniquely defined
by the following loop, which should always be used as a source of
symmetry information in preference to the above space-group names.
They are only intended as comments.
;
_shelx_estimated_absorpt_t_max 0.554
_shelx_estimated_absorpt_t_min 0.554
_olex2_refinement_description
;
;
_olex2_submission_special_instructions 'No special instructions were received'

loop_
_space_group_symop_operation_xyz
'x, y, z'
'-x, y+1/2, -z+1/2'
'-x, -y, -z'
'x, -y-1/2, z-1/2'

loop_
_atom_site_label
_atom_site_type_symbol
_atom_site_fract_x
_atom_site_fract_y
_atom_site_fract_z
_atom_site_U_iso_or_equiv
_atom_site_adp_type
_atom_site_occupancy
_atom_site_site_symmetry_order
_atom_site_calc_flag
_atom_site_refinement_flags_posn
_atom_site_refinement_flags_adp
_atom_site_refinement_flags_occupancy
_atom_site_disorder_assembly
_atom_site_disorder_group
Cu1 Cu 0.53324(2) 0.41026(2) 0.73864(2) 0.01518(8) Uani 1 1 d . . . . .
Cu2 Cu 1.05833(2) 0.51443(2) 0.87514(2) 0.01518(8) Uani 1 1 d . . . . .
Cl1 Cl 0.44305(5) 0.16840(4) 0.60951(4) 0.02088(12) Uani 1 1 d . . . . .
Cl2 Cl 1.06089(4) 0.38564(4) 0.67230(3) 0.01471(11) Uani 1 1 d . . . . .
O1 O 0.53345(19) 0.24903(16) 0.64465(12) 0.0297(4) Uani 1 1 d . . . . .
O2 O 0.4972(2) 0.08780(18) 0.57474(18) 0.0445(6) Uani 1 1 d . . . . .
O3 O 0.3917(3) 0.1340(2) 0.67460(16) 0.0528(7) Uani 1 1 d . . . . .
O4 O 0.34327(19) 0.21126(18) 0.53402(15) 0.0401(5) Uani 1 1 d . . . . .
O5 O 0.94216(16) 0.34295(15) 0.66913(12) 0.0242(4) Uani 1 1 d . . . . .
O6 O 1.13353(16) 0.31047(14) 0.64456(11) 0.0237(3) Uani 1 1 d . . . . .
O7 O 1.12898(17) 0.4172(2) 0.76328(13) 0.0416(6) Uani 1 1 d . . . . .
O8 O 1.03956(18) 0.47191(15) 0.61262(15) 0.0342(5) Uani 1 1 d . . . . .
N1 N 0.44769(16) 0.49154(15) 0.63034(11) 0.0148(3) Uani 1 1 d . . . . .
N2 N 0.68921(15) 0.47629(13) 0.72218(11) 0.0114(3) Uani 1 1 d . . . . .
N3 N 0.97059(16) 0.38665(14) 0.89093(11) 0.0139(3) Uani 1 1 d . . . . .
N4 N 0.89460(15) 0.54453(14) 0.78017(11) 0.0125(3) Uani 1 1 d . . . . .
C1 C 0.52122(18) 0.56058(16) 0.60868(13) 0.0120(3) Uani 1 1 d . . . . .
C2 C 0.47550(19) 0.62727(17) 0.53664(13) 0.0136(4) Uani 1 1 d . . . . .
C3 C 0.3487(2) 0.62142(17) 0.48534(14) 0.0157(4) Uani 1 1 d . . . . .
C4 C 0.27316(19) 0.55004(19) 0.50689(14) 0.0175(4) Uani 1 1 d . . . . .
C5 C 0.32602(19) 0.48559(18) 0.58013(14) 0.0166(4) Uani 1 1 d . . . . .
C6 C 0.85777(18) 0.37608(16) 0.82661(13) 0.0119(3) Uani 1 1 d . . . . .
C7 C 0.79766(19) 0.28247(16) 0.80680(14) 0.0145(4) Uani 1 1 d . . . . .
C8 C 0.8546(2) 0.19756(18) 0.85662(15) 0.0179(4) Uani 1 1 d . . . . .
C9 C 0.9680(2) 0.20832(18) 0.92561(15) 0.0195(4) Uani 1 1 d . . . . .
C10 C 1.0234(2) 0.30467(18) 0.94041(14) 0.0178(4) Uani 1 1 d . . . . .
C11 C 0.80929(17) 0.47062(15) 0.77357(13) 0.0113(3) Uani 1 1 d . . . . .
C12 C 0.85878(19) 0.62641(17) 0.72647(14) 0.0144(4) Uani 1 1 d . . . . .
C13 C 0.73908(19) 0.63461(16) 0.66542(14) 0.0134(4) Uani 1 1 d . . . . .
C14 C 0.65407(17) 0.55843(16) 0.66667(12) 0.0113(3) Uani 1 1 d . . . . .
C15 C 0.4168(2) 0.3588(2) 0.80168(16) 0.0219(5) Uani 1 1 d . . . . .
C16 C 0.5363(2) 0.3343(2) 0.85139(16) 0.0258(5) Uani 1 1 d . . . . .
C17 C 1.2268(2) 0.5394(2) 0.96608(16) 0.0221(5) Uani 1 1 d . . . . .
C18 C 1.1902(2) 0.6240(2) 0.91241(19) 0.0261(5) Uani 1 1 d . . . . .
H2 H 0.525(3) 0.673(3) 0.526(2) 0.026(8) Uiso 1 1 d . . . . .
H3 H 0.314(3) 0.670(3) 0.438(2) 0.031(8) Uiso 1 1 d . . . . .
H4 H 0.183(3) 0.545(3) 0.471(2) 0.025(8) Uiso 1 1 d . . . . .
H5 H 0.276(3) 0.432(2) 0.5926(19) 0.015(6) Uiso 1 1 d . . . . .
H7 H 0.726(3) 0.279(2) 0.763(2) 0.023(7) Uiso 1 1 d . . . . .
H8 H 0.823(3) 0.145(3) 0.846(2) 0.023(8) Uiso 1 1 d . . . . .
H9 H 1.002(3) 0.144(3) 0.966(2) 0.033(9) Uiso 1 1 d . . . . .
H10 H 1.106(3) 0.309(2) 0.9855(19) 0.018(7) Uiso 1 1 d . . . . .
H12 H 0.911(3) 0.676(2) 0.731(2) 0.022(7) Uiso 1 1 d . . . . .
H13 H 0.711(3) 0.686(2) 0.6320(19) 0.014(6) Uiso 1 1 d . . . . .
H15A H 0.381(3) 0.416(3) 0.812(2) 0.026(8) Uiso 1 1 d . . . . .
H15B H 0.363(3) 0.308(3) 0.766(2) 0.038(9) Uiso 1 1 d . . . . .
H16A H 0.569(4) 0.272(3) 0.853(3) 0.046(11) Uiso 1 1 d . . . . .
H16B H 0.582(3) 0.373(3) 0.899(2) 0.038(9) Uiso 1 1 d . . . . .
H17A H 1.226(3) 0.541(3) 1.033(2) 0.035(9) Uiso 1 1 d . . . . .
H17B H 1.292(4) 0.494(3) 0.960(2) 0.041(10) Uiso 1 1 d . . . . .
H18A H 1.214(3) 0.638(3) 0.865(2) 0.031(8) Uiso 1 1 d . . . . .
H18B H 1.160(4) 0.687(4) 0.925(3) 0.069(14) Uiso 1 1 d . . . . .

loop_
_atom_site_aniso_label
_atom_site_aniso_U_11
_atom_site_aniso_U_22
_atom_site_aniso_U_33
_atom_site_aniso_U_23
_atom_site_aniso_U_13
_atom_site_aniso_U_12
Cu1 0.01075(13) 0.01992(15) 0.01412(13) 0.00653(10) 0.00306(9) -0.00133(9)
Cu2 0.01050(12) 0.01540(14) 0.01664(13) -0.00075(9) 0.00042(9) -0.00199(8)
Cl1 0.0208(2) 0.0177(3) 0.0255(3) -0.0015(2) 0.0095(2) -0.00338(18)
Cl2 0.0114(2) 0.0172(2) 0.0143(2) -0.00170(18) 0.00262(16) -0.00005(16)
O1 0.0331(9) 0.0303(10) 0.0227(8) -0.0067(8) 0.0052(7) -0.0124(8)
O2 0.0357(11) 0.0369(13) 0.0646(15) -0.0233(11) 0.0217(11) -0.0060(9)
O3 0.0691(17) 0.0585(17) 0.0446(13) 0.0069(12) 0.0375(13) -0.0179(13)
O4 0.0257(10) 0.0435(13) 0.0410(11) 0.0131(10) -0.0026(8) -0.0074(9)
O5 0.0184(8) 0.0280(9) 0.0289(8) -0.0008(7) 0.0115(6) -0.0068(7)
O6 0.0225(8) 0.0259(9) 0.0235(8) -0.0042(7) 0.0086(6) 0.0061(7)
O7 0.0159(8) 0.0789(18) 0.0245(9) -0.0287(10) -0.0009(7) 0.0064(9)
O8 0.0250(9) 0.0208(9) 0.0557(13) 0.0161(9) 0.0118(9) 0.0003(7)
N1 0.0116(8) 0.0188(9) 0.0144(8) 0.0021(7) 0.0049(6) 0.0015(6)
N2 0.0105(7) 0.0123(8) 0.0112(7) 0.0000(6) 0.0033(6) 0.0000(6)
N3 0.0120(7) 0.0159(8) 0.0125(7) 0.0007(7) 0.0021(6) 0.0008(6)
N4 0.0107(7) 0.0121(8) 0.0143(7) -0.0012(6) 0.0035(6) -0.0017(6)
C1 0.0118(8) 0.0125(9) 0.0116(8) -0.0003(7) 0.0039(6) 0.0019(7)
C2 0.0163(9) 0.0120(9) 0.0124(8) -0.0006(7) 0.0045(7) 0.0015(7)
C3 0.0182(9) 0.0156(10) 0.0118(8) 0.0002(8) 0.0030(7) 0.0054(7)
C4 0.0127(9) 0.0235(11) 0.0144(9) -0.0006(8) 0.0020(7) 0.0046(8)
C5 0.0112(8) 0.0214(11) 0.0173(9) 0.0014(8) 0.0048(7) 0.0000(7)
C6 0.0109(8) 0.0141(9) 0.0104(8) 0.0007(7) 0.0030(6) 0.0004(7)
C7 0.0145(9) 0.0140(9) 0.0146(9) 0.0010(8) 0.0041(7) -0.0011(7)
C8 0.0216(10) 0.0128(10) 0.0196(10) 0.0025(8) 0.0074(8) -0.0014(8)
C9 0.0215(10) 0.0177(11) 0.0184(10) 0.0061(8) 0.0054(8) 0.0046(8)
C10 0.0160(9) 0.0207(11) 0.0144(9) 0.0028(8) 0.0018(7) 0.0033(8)
C11 0.0111(8) 0.0114(9) 0.0108(8) -0.0012(7) 0.0029(6) 0.0005(6)
C12 0.0139(9) 0.0111(9) 0.0184(9) -0.0010(8) 0.0058(7) -0.0022(7)
C13 0.0148(9) 0.0107(9) 0.0146(8) 0.0019(7) 0.0048(7) 0.0008(7)
C14 0.0117(8) 0.0130(9) 0.0095(8) -0.0006(7) 0.0039(6) 0.0008(7)
C15 0.0169(10) 0.0306(13) 0.0195(10) 0.0035(9) 0.0077(8) -0.0058(9)
C16 0.0191(10) 0.0389(15) 0.0184(10) 0.0119(11) 0.0047(8) -0.0064(10)
C17 0.0139(9) 0.0280(12) 0.0199(10) -0.0038(9) -0.0007(8) -0.0036(8)
C18 0.0175(10) 0.0226(12) 0.0329(13) -0.0043(10) 0.0012(9) -0.0085(9)

loop_
_atom_type_symbol
_atom_type_description
_atom_type_scat_dispersion_real
_atom_type_scat_dispersion_imag
_atom_type_scat_source
C C 0.0033 0.0016 'International Tables Vol C Tables 4.2.6.8 and 6.1.1.4'
H H 0.0000 0.0000 'International Tables Vol C Tables 4.2.6.8 and 6.1.1.4'
Cl Cl 0.1484 0.1585 'International Tables Vol C Tables 4.2.6.8 and 6.1.1.4'
Cu Cu 0.3201 1.2651 'International Tables Vol C Tables 4.2.6.8 and 6.1.1.4'
N N 0.0061 0.0033 'International Tables Vol C Tables 4.2.6.8 and 6.1.1.4'
O O 0.0106 0.0060 'International Tables Vol C Tables 4.2.6.8 and 6.1.1.4'

loop_
_geom_angle_atom_site_label_1
_geom_angle_atom_site_label_2
_geom_angle_atom_site_label_3
_geom_angle
_geom_angle_site_symmetry_1
_geom_angle_site_symmetry_3
_geom_angle_publ_flag
N1 Cu1 N2 82.10(7) . . ?
N1 Cu1 C15 113.12(9) . . ?
N1 Cu1 C16 152.17(9) . . ?
C15 Cu1 N2 158.87(8) . . ?
C15 Cu1 C16 39.34(10) . . ?
C16 Cu1 N2 123.31(8) . . ?
N3 Cu2 N4 83.15(7) . . ?
N3 Cu2 C17 116.27(9) . . ?
N3 Cu2 C18 155.39(9) . . ?
N4 Cu2 C18 119.65(9) . . ?
C17 Cu2 N4 159.13(10) . . ?
C17 Cu2 C18 39.96(11) . . ?
O1 Cl1 O4 107.12(13) . . ?
O2 Cl1 O1 110.29(13) . . ?
O2 Cl1 O4 106.72(15) . . ?
O3 Cl1 O1 111.31(14) . . ?
O3 Cl1 O2 112.37(17) . . ?
O3 Cl1 O4 108.78(16) . . ?
O5 Cl2 O7 109.30(12) . . ?
O6 Cl2 O5 110.29(11) . . ?
O6 Cl2 O7 108.92(11) . . ?
O8 Cl2 O5 109.09(11) . . ?
O8 Cl2 O6 108.97(12) . . ?
O8 Cl2 O7 110.25(15) . . ?
C1 N1 Cu1 114.31(13) . . ?
C1 N1 C5 119.26(18) . . ?
C5 N1 Cu1 126.40(15) . . ?
C11 N2 Cu1 130.18(14) . . ?
C11 N2 C14 117.24(17) . . ?
C14 N2 Cu1 109.31(12) . . ?
C6 N3 Cu2 112.20(14) . . ?
C10 N3 Cu2 126.36(15) . . ?
C10 N3 C6 118.97(19) . . ?
C11 N4 Cu2 112.46(14) . . ?
C12 N4 Cu2 129.93(14) . . ?
C12 N4 C11 117.58(17) . . ?
N1 C1 C2 122.18(18) . . ?
N1 C1 C14 114.75(17) . . ?
C2 C1 C14 123.07(19) . . ?
C1 C2 C3 118.2(2) . . ?
C1 C2 H2 120(2) . . ?
C3 C2 H2 122(2) . . ?
C2 C3 H3 119(2) . . ?
C4 C3 C2 119.7(2) . . ?
C4 C3 H3 121(2) . . ?
C3 C4 C5 118.64(19) . . ?
C3 C4 H4 120.9(19) . . ?
C5 C4 H4 120.4(19) . . ?
N1 C5 C4 121.9(2) . . ?
N1 C5 H5 118.9(17) . . ?
C4 C5 H5 119.1(17) . . ?
N3 C6 C7 122.20(19) . . ?
N3 C6 C11 114.76(18) . . ?
C7 C6 C11 122.82(18) . . ?
C6 C7 C8 118.38(19) . . ?
C6 C7 H7 119(2) . . ?
C8 C7 H7 123(2) . . ?
C7 C8 C9 119.9(2) . . ?
C7 C8 H8 119(2) . . ?
C9 C8 H8 121(2) . . ?
C8 C9 C10 118.2(2) . . ?
C8 C9 H9 117.1(19) . . ?
C10 C9 H9 124.6(19) . . ?
N3 C10 C9 122.2(2) . . ?
N3 C10 H10 121.2(18) . . ?
C9 C10 H10 116.4(18) . . ?
N2 C11 N4 124.68(19) . . ?
N2 C11 C6 119.94(18) . . ?
N4 C11 C6 115.35(17) . . ?
N4 C12 C13 121.59(19) . . ?
N4 C12 H12 119(2) . . ?
C13 C12 H12 119(2) . . ?
C12 C13 C14 117.37(19) . . ?
C12 C13 H13 125(2) . . ?
C14 C13 H13 117.2(19) . . ?
N2 C14 C1 115.78(17) . . ?
N2 C14 C13 121.15(18) . . ?
C13 C14 C1 123.08(18) . . ?
Cu1 C15 H15A 103(2) . . ?
Cu1 C15 H15B 109(2) . . ?
C16 C15 Cu1 70.91(14) . . ?
C16 C15 H15A 121(2) . . ?
C16 C15 H15B 120(2) . . ?
H15A C15 H15B 117(3) . . ?
Cu1 C16 H16A 111(3) . . ?
Cu1 C16 H16B 107(2) . . ?
C15 C16 Cu1 69.74(14) . . ?
C15 C16 H16A 124(3) . . ?
C15 C16 H16B 123(2) . . ?
H16A C16 H16B 111(3) . . ?
Cu2 C17 H17A 113.4(19) . . ?
Cu2 C17 H17B 114(2) . . ?
C18 C17 Cu2 70.45(14) . . ?
C18 C17 H17A 120(2) . . ?
C18 C17 H17B 121(2) . . ?
H17A C17 H17B 111(3) . . ?
Cu2 C18 H18A 107(2) . . ?
Cu2 C18 H18B 114(3) . . ?
C17 C18 Cu2 69.59(14) . . ?
C17 C18 H18A 124(2) . . ?
C17 C18 H18B 130(3) . . ?
H18A C18 H18B 103(4) . . ?

loop_
_geom_bond_atom_site_label_1
_geom_bond_atom_site_label_2
_geom_bond_distance
_geom_bond_site_symmetry_2
_geom_bond_publ_flag
Cu1 N1 1.9705(18) . ?
Cu1 N2 2.0568(17) . ?
Cu1 C15 2.010(2) . ?
Cu1 C16 2.025(2) . ?
Cu2 N3 1.9976(19) . ?
Cu2 N4 1.9996(17) . ?
Cu2 C17 1.998(2) . ?
Cu2 C18 2.009(2) . ?
Cl1 O1 1.4445(19) . ?
Cl1 O2 1.415(2) . ?
Cl1 O3 1.409(2) . ?
Cl1 O4 1.455(2) . ?
Cl2 O5 1.4406(17) . ?
Cl2 O6 1.4375(17) . ?
Cl2 O7 1.4453(18) . ?
Cl2 O8 1.4349(19) . ?
N1 C1 1.345(3) . ?
N1 C5 1.345(3) . ?
N2 C11 1.335(2) . ?
N2 C14 1.357(3) . ?
N3 C6 1.350(2) . ?
N3 C10 1.342(3) . ?
N4 C11 1.344(3) . ?
N4 C12 1.340(3) . ?
C1 C2 1.388(3) . ?
C1 C14 1.480(3) . ?
C2 C3 1.398(3) . ?
C2 H2 0.88(3) . ?
C3 C4 1.380(3) . ?
C3 H3 0.95(3) . ?
C4 C5 1.393(3) . ?
C4 H4 0.99(3) . ?
C5 H5 0.96(3) . ?
C6 C7 1.383(3) . ?
C6 C11 1.489(3) . ?
C7 C8 1.387(3) . ?
C7 H7 0.87(3) . ?
C8 C9 1.389(3) . ?
C8 H8 0.76(3) . ?
C9 C10 1.389(3) . ?
C9 H9 1.04(4) . ?
C10 H10 0.97(3) . ?
C12 C13 1.383(3) . ?
C12 H12 0.86(3) . ?
C13 C14 1.388(3) . ?
C13 H13 0.84(3) . ?
C15 C16 1.358(3) . ?
C15 H15A 0.88(3) . ?
C15 H15B 0.94(4) . ?
C16 H16A 0.88(4) . ?
C16 H16B 0.91(4) . ?
C17 C18 1.369(4) . ?
C17 H17A 1.07(3) . ?
C17 H17B 0.97(4) . ?
C18 H18A 0.90(4) . ?
C18 H18B 0.94(5) . ?

loop_
_geom_torsion_atom_site_label_1
_geom_torsion_atom_site_label_2
_geom_torsion_atom_site_label_3
_geom_torsion_atom_site_label_4
_geom_torsion
_geom_torsion_site_symmetry_1
_geom_torsion_site_symmetry_2
_geom_torsion_site_symmetry_3
_geom_torsion_site_symmetry_4
_geom_torsion_publ_flag
Cu1 N1 C1 C2 -177.34(15) . . . . ?
Cu1 N1 C1 C14 3.5(2) . . . . ?
Cu1 N1 C5 C4 176.97(16) . . . . ?
Cu1 N2 C11 N4 -150.80(16) . . . . ?
Cu1 N2 C11 C6 31.1(3) . . . . ?
Cu1 N2 C14 C1 -20.1(2) . . . . ?
Cu1 N2 C14 C13 159.96(15) . . . . ?
Cu2 N3 C6 C7 159.85(16) . . . . ?
Cu2 N3 C6 C11 -14.8(2) . . . . ?
Cu2 N3 C10 C9 -158.34(17) . . . . ?
Cu2 N4 C11 N2 172.93(16) . . . . ?
Cu2 N4 C11 C6 -8.9(2) . . . . ?
Cu2 N4 C12 C13 -178.49(15) . . . . ?
N1 C1 C2 C3 -0.2(3) . . . . ?
N1 C1 C14 N2 11.9(3) . . . . ?
N1 C1 C14 C13 -168.18(19) . . . . ?
N3 C6 C7 C8 1.6(3) . . . . ?
N3 C6 C11 N2 -165.59(18) . . . . ?
N3 C6 C11 N4 16.2(3) . . . . ?
N4 C12 C13 C14 4.9(3) . . . . ?
C1 N1 C5 C4 -1.0(3) . . . . ?
C1 C2 C3 C4 -0.4(3) . . . . ?
C2 C1 C14 N2 -167.18(18) . . . . ?
C2 C1 C14 C13 12.7(3) . . . . ?
C2 C3 C4 C5 0.3(3) . . . . ?
C3 C4 C5 N1 0.4(3) . . . . ?
C5 N1 C1 C2 0.9(3) . . . . ?
C5 N1 C1 C14 -178.25(18) . . . . ?
C6 N3 C10 C9 2.4(3) . . . . ?
C6 C7 C8 C9 1.3(3) . . . . ?
C7 C6 C11 N2 19.8(3) . . . . ?
C7 C6 C11 N4 -158.47(19) . . . . ?
C7 C8 C9 C10 -2.3(3) . . . . ?
C8 C9 C10 N3 0.5(3) . . . . ?
C10 N3 C6 C7 -3.4(3) . . . . ?
C10 N3 C6 C11 -178.10(18) . . . . ?
C11 N2 C14 C1 178.18(17) . . . . ?
C11 N2 C14 C13 -1.7(3) . . . . ?
C11 N4 C12 C13 -0.8(3) . . . . ?
C11 C6 C7 C8 175.87(19) . . . . ?
C12 N4 C11 N2 -5.1(3) . . . . ?
C12 N4 C11 C6 173.03(17) . . . . ?
C12 C13 C14 N2 -3.6(3) . . . . ?
C12 C13 C14 C1 176.51(19) . . . . ?
C14 N2 C11 N4 6.4(3) . . . . ?
C14 N2 C11 C6 -171.72(17) . . . . ?
C14 C1 C2 C3 178.87(18) . . . . ?
